data_4102203
loop_
_publ_author_name
'Deguang Huang'
'R. H. Holm'

_publ_section_title
;
 Reactions of the Terminal NiII-OH Group in Substitution and Electrophilic
 Reactions with Carbon Dioxide and Other Substrates: Structural Definition
 of Binding Modes in an Intramolecular NiII...FeII Bridged Site
;
_journal_name_full 'Journal of the American Chemical Society'
_journal_page_first 4693
_journal_page_last 4701
_journal_paper_doi 10.1021/ja1003125
_journal_volume 132
_journal_year 2010
_chemical_formula_moiety '2(C29 H33 Cl Fe N6 Ni O4), 2(C3 H6 O2)'
_chemical_formula_sum 'C64 H78 Cl2 Fe2 N12 Ni2 O12'
_chemical_formula_weight 1507.40
_chemical_name_common 2{[Ni(HCO2)FeCl(PyN2dien(Me3))].HCOOEt}
_space_group_IT_number 14
_symmetry_cell_setting monoclinic
_symmetry_space_group_name_Hall '-P 2ybc'
_symmetry_space_group_name_H-M 'P 1 21/c 1'
_atom_sites_solution_hydrogens geom
_atom_sites_solution_primary direct
_atom_sites_solution_secondary difmap
_audit_creation_method
;
SHELXL-97

The two solvated molecules, HCOOEt, were treated as disordered models in this
structure. One HCOOEt has only oxygen atoms disordered into two positions
with the occupancies of 0.73 and 0.27, but the other HCOOEt molecule applied
strong disorder for the whole molecule with each atom disordered into two
positions (50/50 occupancies). All the bond lengths of these two HCOOEt
molecules were constrained by command DFIX and their temperature factors
were evened out by using commands DELU and SIMU.

All the non-hydrogen atoms of these two HCOOEt molecules were anisotroped
and hydrogen atoms were added geometrically to one of molecules. The other
HCOOEt was not added hydrogen atoms due to its strongly disordered
structure. All the hydrogen atoms were included in the reported formula.

The distances of Ni1-Fe1 4.7922(9) and Ni2-Fe2 4.8139(9) were attached here
for reference use.
;
_cell_angle_alpha 90.00
_cell_angle_beta 112.377(3)
_cell_angle_gamma 90.00
_cell_formula_units_Z 4
_cell_length_a 17.3841(8)
_cell_length_b 20.4346(11)
_cell_length_c 19.4920(9)
_cell_measurement_reflns_used 6311
_cell_measurement_temperature 100(2)
_cell_measurement_theta_max 22.65
_cell_measurement_theta_min 2.29
_cell_volume 6402.9(6)
_computing_cell_refinement 'Bruker SMART'
_computing_data_collection 'Bruker SMART'
_computing_data_reduction 'Bruker SAINT'
_computing_molecular_graphics 'Bruker SHELXTL'
_computing_publication_material 'Bruker SHELXTL'
_computing_structure_refinement 'SHELXL-97 (Sheldrick, 1997)'
_computing_structure_solution 'SHELXS-97 (Sheldrick, 1990)'
_diffrn_ambient_temperature 100(2)
_diffrn_measured_fraction_theta_full 0.985
_diffrn_measured_fraction_theta_max 0.985
_diffrn_measurement_device_type 'CCD area detector'
_diffrn_measurement_method 'phi and omega scans'
_diffrn_radiation_monochromator graphite
_diffrn_radiation_source 'fine-focus sealed tube'
_diffrn_radiation_type MoK\a
_diffrn_radiation_wavelength 0.71073
_diffrn_reflns_av_R_equivalents 0.0838
_diffrn_reflns_av_sigmaI/netI 0.0898
_diffrn_reflns_limit_h_max 21
_diffrn_reflns_limit_h_min -21
_diffrn_reflns_limit_k_max 25
_diffrn_reflns_limit_k_min -25
_diffrn_reflns_limit_l_max 24
_diffrn_reflns_limit_l_min -24
_diffrn_reflns_number 57610
_diffrn_reflns_theta_full 26.78
_diffrn_reflns_theta_max 26.78
_diffrn_reflns_theta_min 1.61
_exptl_absorpt_coefficient_mu 1.180
_exptl_absorpt_correction_T_max 0.8429
_exptl_absorpt_correction_T_min 0.7813
_exptl_absorpt_correction_type multi-scan
_exptl_absorpt_process_details SADABS
_exptl_crystal_colour Orange-red
_exptl_crystal_density_diffrn 1.564
_exptl_crystal_density_meas ?
_exptl_crystal_density_method 'not measured'
_exptl_crystal_description block
_exptl_crystal_F_000 3136
_exptl_crystal_size_max 0.22
_exptl_crystal_size_mid 0.22
_exptl_crystal_size_min 0.15
_refine_diff_density_max 1.312
_refine_diff_density_min -0.932
_refine_diff_density_rms 0.100
_refine_ls_extinction_method none
_refine_ls_goodness_of_fit_ref 1.012
_refine_ls_hydrogen_treatment constr
_refine_ls_matrix_type full
_refine_ls_number_parameters 911
_refine_ls_number_reflns 13435
_refine_ls_number_restraints 175
_refine_ls_restrained_S_all 1.033
_refine_ls_R_factor_all 0.1104
_refine_ls_R_factor_gt 0.0586
_refine_ls_shift/su_max 0.001
_refine_ls_shift/su_mean 0.000
_refine_ls_structure_factor_coef Fsqd
_refine_ls_weighting_details 'calc w=1/[\s^2^(Fo^2^)+(0.0640P)^2^+8.3725P] where P=(Fo^2^+2Fc^2^)/3'
_refine_ls_weighting_scheme calc
_refine_ls_wR_factor_gt 0.1312
_refine_ls_wR_factor_ref 0.1568
_reflns_number_gt 8148
_reflns_number_total 13435
_reflns_threshold_expression >2sigma(I)
_cod_data_source_file ja1003125_si_011.cif
_cod_data_source_block Compound18
_cod_depositor_comments
;
The following automatic conversions were performed:

'_exptl_crystal_density_meas' value 'none' was changed to '?' - the
value is perceived as not measured.

Automatic conversion script
Id: cif_fix_values 3008 2015-01-20 13:52:24Z robertas 
;
_cod_original_cell_volume 6402.9(5)
_cod_original_sg_symbol_Hall -P2ybc
_cod_database_code 4102203

loop_
_symmetry_equiv_pos_as_xyz
'x, y, z'
'-x, y+1/2, -z+1/2'
'-x, -y, -z'
'x, -y-1/2, z-1/2'

loop_
_atom_site_label
_atom_site_type_symbol
_atom_site_fract_x
_atom_site_fract_y
_atom_site_fract_z
_atom_site_U_iso_or_equiv
_atom_site_adp_type
_atom_site_occupancy
_atom_site_symmetry_multiplicity
_atom_site_calc_flag
_atom_site_refinement_flags
_atom_site_disorder_assembly
_atom_site_disorder_group
Ni1 Ni 0.61421(3) 0.17341(3) 0.42439(3) 0.02534(16) Uani 1 1 d . . .
Ni2 Ni 0.10212(4) 0.47432(3) -0.05832(3) 0.02912(16) Uani 1 1 d . . .
Fe1 Fe 0.49686(4) 0.25053(3) 0.17350(4) 0.02864(18) Uani 1 1 d . . .
Fe2 Fe 0.00574(4) 0.39489(3) -0.30954(4) 0.02797(18) Uani 1 1 d . . .
Cl1 Cl 0.60227(8) 0.18006(7) 0.19096(7) 0.0422(3) Uani 1 1 d . . .
Cl2 Cl 0.11873(7) 0.46011(6) -0.28052(7) 0.0356(3) Uani 1 1 d . . .
O1 O 0.80046(19) 0.27179(16) 0.57045(17) 0.0341(8) Uani 1 1 d . . .
O2 O 0.56675(19) -0.01025(16) 0.45468(17) 0.0295(7) Uani 1 1 d . . .
O3 O 0.5494(2) 0.21452(16) 0.33745(16) 0.0306(8) Uani 1 1 d . . .
O4 O 0.4520(2) 0.27044(16) 0.25350(17) 0.0323(8) Uani 1 1 d . . .
O5 O 0.0467(2) 0.65484(18) -0.02180(19) 0.0440(9) Uani 1 1 d . . .
O6 O 0.2886(2) 0.37558(17) 0.08539(18) 0.0338(8) Uani 1 1 d . . .
O7 O 0.0420(2) 0.43512(16) -0.14752(17) 0.0319(8) Uani 1 1 d . . .
O8 O -0.03998(19) 0.36978(16) -0.23196(17) 0.0304(8) Uani 1 1 d . . .
N1 N 0.6881(2) 0.24374(19) 0.4645(2) 0.0278(9) Uani 1 1 d . . .
N2 N 0.6821(2) 0.13243(19) 0.50644(19) 0.0240(8) Uani 1 1 d . . .
N3 N 0.5575(2) 0.09319(18) 0.40469(19) 0.0261(9) Uani 1 1 d . . .
N4 N 0.3792(2) 0.18343(19) 0.1210(2) 0.0299(9) Uani 1 1 d . . .
N5 N 0.4620(2) 0.2750(2) 0.0580(2) 0.0310(9) Uani 1 1 d . . .
N6 N 0.5517(2) 0.35421(19) 0.1869(2) 0.0278(9) Uani 1 1 d . . .
N7 N 0.0441(2) 0.55426(19) -0.0777(2) 0.0311(9) Uani 1 1 d . . .
N8 N 0.1670(2) 0.51402(19) 0.0257(2) 0.0278(9) Uani 1 1 d . . .
N9 N 0.1764(2) 0.40492(19) -0.0197(2) 0.0297(9) Uani 1 1 d . . .
N10 N 0.0602(2) 0.29184(19) -0.2996(2) 0.0272(9) Uani 1 1 d . . .
N11 N -0.0193(2) 0.3764(2) -0.4254(2) 0.0307(9) Uani 1 1 d . . .
N12 N -0.1072(2) 0.46670(19) -0.3644(2) 0.0290(9) Uani 1 1 d . . .
C1 C 0.7479(3) 0.2340(2) 0.5309(2) 0.0278(11) Uani 1 1 d . . .
C2 C 0.7457(3) 0.1645(2) 0.5545(2) 0.0273(11) Uani 1 1 d . . .
C3 C 0.7992(3) 0.1333(2) 0.6159(2) 0.0301(11) Uani 1 1 d . . .
H3A H 0.8447 0.1563 0.6510 0.036 Uiso 1 1 calc R . .
C4 C 0.7865(3) 0.0680(2) 0.6265(2) 0.0291(11) Uani 1 1 d . . .
H4A H 0.8234 0.0454 0.6689 0.035 Uiso 1 1 calc R . .
C5 C 0.7198(3) 0.0359(2) 0.5747(2) 0.0279(11) Uani 1 1 d . . .
H5A H 0.7104 -0.0091 0.5807 0.033 Uiso 1 1 calc R . .
C6 C 0.6674(3) 0.0697(2) 0.5150(2) 0.0258(10) Uani 1 1 d . . .
C7 C 0.5904(3) 0.0453(2) 0.4550(2) 0.0263(10) Uani 1 1 d . . .
C8 C 0.4798(3) 0.0831(2) 0.3461(2) 0.0265(10) Uani 1 1 d . . .
C9 C 0.4103(3) 0.0638(2) 0.3587(2) 0.0268(10) Uani 1 1 d . . .
H9A H 0.4150 0.0522 0.4074 0.032 Uiso 1 1 calc R . .
C10 C 0.3350(3) 0.0614(2) 0.3015(2) 0.0284(11) Uani 1 1 d . . .
H10A H 0.2872 0.0486 0.3106 0.034 Uiso 1 1 calc R . .
C11 C 0.3271(3) 0.0774(2) 0.2305(3) 0.0290(11) Uani 1 1 d . . .
H11A H 0.2741 0.0754 0.1911 0.035 Uiso 1 1 calc R . .
C12 C 0.3956(3) 0.0962(2) 0.2164(2) 0.0270(10) Uani 1 1 d . . .
C13 C 0.4716(3) 0.0972(2) 0.2740(2) 0.0257(10) Uani 1 1 d . . .
H13A H 0.5197 0.1078 0.2643 0.031 Uiso 1 1 calc R . .
C14 C 0.3878(3) 0.1124(2) 0.1396(2) 0.0304(11) Uani 1 1 d . . .
H14A H 0.3386 0.0892 0.1043 0.037 Uiso 1 1 calc R . .
H14B H 0.4374 0.0954 0.1323 0.037 Uiso 1 1 calc R . .
C15 C 0.3089(3) 0.2112(2) 0.1351(3) 0.0329(12) Uani 1 1 d . . .
H15A H 0.2602 0.1828 0.1131 0.049 Uiso 1 1 calc R . .
H15B H 0.2962 0.2549 0.1129 0.049 Uiso 1 1 calc R . .
H15C H 0.3233 0.2143 0.1887 0.049 Uiso 1 1 calc R . .
C16 C 0.3614(3) 0.1873(2) 0.0410(2) 0.0332(12) Uani 1 1 d . . .
H16A H 0.3030 0.1741 0.0129 0.040 Uiso 1 1 calc R . .
H16B H 0.3979 0.1563 0.0285 0.040 Uiso 1 1 calc R . .
C17 C 0.3749(3) 0.2550(2) 0.0182(3) 0.0341(12) Uani 1 1 d . . .
H17A H 0.3613 0.2560 -0.0360 0.041 Uiso 1 1 calc R . .
H17B H 0.3375 0.2860 0.0294 0.041 Uiso 1 1 calc R . .
C18 C 0.5154(3) 0.2418(3) 0.0261(3) 0.0375(12) Uani 1 1 d . . .
H18A H 0.4980 0.2538 -0.0263 0.056 Uiso 1 1 calc R . .
H18B H 0.5105 0.1943 0.0304 0.056 Uiso 1 1 calc R . .
H18C H 0.5733 0.2550 0.0530 0.056 Uiso 1 1 calc R . .
C19 C 0.4711(3) 0.3458(2) 0.0527(3) 0.0328(12) Uani 1 1 d . . .
H19A H 0.4230 0.3682 0.0576 0.039 Uiso 1 1 calc R . .
H19B H 0.4718 0.3568 0.0035 0.039 Uiso 1 1 calc R . .
C20 C 0.5496(3) 0.3690(3) 0.1121(2) 0.0326(12) Uani 1 1 d . . .
H20A H 0.5976 0.3478 0.1058 0.039 Uiso 1 1 calc R . .
H20B H 0.5548 0.4168 0.1072 0.039 Uiso 1 1 calc R . .
C21 C 0.4943(3) 0.3988(2) 0.2025(3) 0.0337(12) Uani 1 1 d . . .
H21A H 0.5167 0.4434 0.2085 0.051 Uiso 1 1 calc R . .
H21B H 0.4880 0.3851 0.2482 0.051 Uiso 1 1 calc R . .
H21C H 0.4401 0.3977 0.1612 0.051 Uiso 1 1 calc R . .
C22 C 0.6383(3) 0.3678(3) 0.2388(3) 0.0347(12) Uani 1 1 d . . .
H22A H 0.6548 0.4113 0.2268 0.042 Uiso 1 1 calc R . .
H22B H 0.6755 0.3350 0.2301 0.042 Uiso 1 1 calc R . .
C23 C 0.6519(3) 0.3668(2) 0.3191(3) 0.0334(12) Uani 1 1 d . . .
C24 C 0.6484(3) 0.4229(2) 0.3570(3) 0.0383(13) Uani 1 1 d . . .
H24A H 0.6390 0.4638 0.3319 0.046 Uiso 1 1 calc R . .
C25 C 0.6581(3) 0.4208(3) 0.4295(3) 0.0421(13) Uani 1 1 d . . .
H25A H 0.6553 0.4600 0.4547 0.051 Uiso 1 1 calc R . .
C26 C 0.6721(3) 0.3621(3) 0.4665(3) 0.0348(12) Uani 1 1 d . . .
H26A H 0.6773 0.3603 0.5168 0.042 Uiso 1 1 calc R . .
C27 C 0.6784(3) 0.3056(2) 0.4303(3) 0.0299(11) Uani 1 1 d . . .
C28 C 0.6695(3) 0.3088(2) 0.3572(2) 0.0292(11) Uani 1 1 d . . .
H28A H 0.6758 0.2701 0.3327 0.035 Uiso 1 1 calc R . .
C29 C 0.4853(3) 0.2461(3) 0.3160(3) 0.0335(12) Uani 1 1 d . . .
H29A H 0.4587 0.2526 0.3499 0.040 Uiso 1 1 calc R . .
C30 C 0.0730(3) 0.6001(3) -0.0239(3) 0.0347(12) Uani 1 1 d . . .
C31 C 0.1491(3) 0.5752(2) 0.0366(3) 0.0328(12) Uani 1 1 d . . .
C32 C 0.2003(3) 0.6082(3) 0.0981(3) 0.0374(12) Uani 1 1 d . . .
H32A H 0.1889 0.6522 0.1067 0.045 Uiso 1 1 calc R . .
C33 C 0.2685(3) 0.5763(3) 0.1469(3) 0.0398(13) Uani 1 1 d . . .
H33A H 0.3049 0.5985 0.1898 0.048 Uiso 1 1 calc R . .
C34 C 0.2849(3) 0.5123(3) 0.1345(3) 0.0364(12) Uani 1 1 d . . .
H34A H 0.3318 0.4899 0.1684 0.044 Uiso 1 1 calc R . .
C35 C 0.2320(3) 0.4823(2) 0.0723(3) 0.0304(11) Uani 1 1 d . . .
C36 C 0.2363(3) 0.4138(2) 0.0476(3) 0.0293(11) Uani 1 1 d . . .
C37 C 0.1663(3) 0.3426(2) -0.0543(3) 0.0303(11) Uani 1 1 d . . .
C38 C 0.1504(3) 0.2881(2) -0.0216(3) 0.0314(11) Uani 1 1 d . . .
H38A H 0.1497 0.2907 0.0268 0.038 Uiso 1 1 calc R . .
C39 C 0.1354(3) 0.2295(2) -0.0587(3) 0.0341(12) Uani 1 1 d . . .
H39A H 0.1261 0.1913 -0.0353 0.041 Uiso 1 1 calc R . .
C40 C 0.1338(3) 0.2259(2) -0.1296(3) 0.0318(11) Uani 1 1 d . . .
H40A H 0.1224 0.1853 -0.1553 0.038 Uiso 1 1 calc R . .
C41 C 0.1487(3) 0.2811(2) -0.1635(3) 0.0287(11) Uani 1 1 d . . .
C42 C 0.1669(3) 0.3387(2) -0.1247(2) 0.0274(11) Uani 1 1 d . . .
H42A H 0.1802 0.3764 -0.1465 0.033 Uiso 1 1 calc R . .
C43 C 0.1443(3) 0.2789(2) -0.2416(2) 0.0309(11) Uani 1 1 d . . .
H43A H 0.1837 0.3116 -0.2470 0.037 Uiso 1 1 calc R . .
H43B H 0.1630 0.2352 -0.2508 0.037 Uiso 1 1 calc R . .
C44 C 0.0001(3) 0.2452(2) -0.2926(3) 0.0308(11) Uani 1 1 d . . .
H44A H 0.0228 0.2008 -0.2884 0.046 Uiso 1 1 calc R . .
H44B H -0.0517 0.2480 -0.3366 0.046 Uiso 1 1 calc R . .
H44C H -0.0111 0.2555 -0.2482 0.046 Uiso 1 1 calc R . .
C45 C 0.0666(3) 0.2815(3) -0.3720(2) 0.0317(11) Uani 1 1 d . . .
H45A H 0.0738 0.2342 -0.3789 0.038 Uiso 1 1 calc R . .
H45B H 0.1163 0.3047 -0.3727 0.038 Uiso 1 1 calc R . .
C46 C -0.0086(3) 0.3057(2) -0.4342(3) 0.0322(11) Uani 1 1 d . . .
H46A H -0.0027 0.2975 -0.4820 0.039 Uiso 1 1 calc R . .
H46B H -0.0584 0.2818 -0.4346 0.039 Uiso 1 1 calc R . .
C47 C 0.0379(3) 0.4132(3) -0.4509(3) 0.0388(13) Uani 1 1 d . . .
H47A H 0.0248 0.4038 -0.5034 0.058 Uiso 1 1 calc R . .
H47B H 0.0954 0.4002 -0.4217 0.058 Uiso 1 1 calc R . .
H47C H 0.0315 0.4602 -0.4445 0.058 Uiso 1 1 calc R . .
C48 C -0.1054(3) 0.3965(2) -0.4671(3) 0.0338(12) Uani 1 1 d . . .
H48A H -0.1438 0.3648 -0.4585 0.041 Uiso 1 1 calc R . .
H48B H -0.1165 0.3967 -0.5209 0.041 Uiso 1 1 calc R . .
C49 C -0.1203(3) 0.4637(2) -0.4431(3) 0.0326(11) Uani 1 1 d . . .
H49A H -0.0824 0.4952 -0.4530 0.039 Uiso 1 1 calc R . .
H49B H -0.1781 0.4772 -0.4732 0.039 Uiso 1 1 calc R . .
C50 C -0.1793(3) 0.4378(2) -0.3542(3) 0.0357(12) Uani 1 1 d . . .
H50A H -0.2277 0.4664 -0.3763 0.054 Uiso 1 1 calc R . .
H50B H -0.1670 0.4327 -0.3011 0.054 Uiso 1 1 calc R . .
H50C H -0.1913 0.3948 -0.3783 0.054 Uiso 1 1 calc R . .
C51 C -0.1012(3) 0.5375(2) -0.3460(3) 0.0311(11) Uani 1 1 d . . .
H51A H -0.1483 0.5602 -0.3844 0.037 Uiso 1 1 calc R . .
H51B H -0.0494 0.5546 -0.3492 0.037 Uiso 1 1 calc R . .
C52 C -0.1015(3) 0.5555(2) -0.2721(3) 0.0307(11) Uani 1 1 d . . .
C53 C -0.1729(3) 0.5789(3) -0.2655(3) 0.0370(12) Uani 1 1 d . . .
H53A H -0.2230 0.5824 -0.3081 0.044 Uiso 1 1 calc R . .
C54 C -0.1711(3) 0.5973(3) -0.1968(3) 0.0368(12) Uani 1 1 d . . .
H54A H -0.2198 0.6147 -0.1927 0.044 Uiso 1 1 calc R . .
C55 C -0.1000(3) 0.5909(2) -0.1345(3) 0.0321(11) Uani 1 1 d . . .
H55A H -0.0998 0.6031 -0.0874 0.039 Uiso 1 1 calc R . .
C56 C -0.0285(3) 0.5666(2) -0.1402(3) 0.0302(11) Uani 1 1 d . . .
C57 C -0.0298(3) 0.5510(2) -0.2100(3) 0.0287(11) Uani 1 1 d . . .
H57A H 0.0201 0.5369 -0.2147 0.034 Uiso 1 1 calc R . .
C58 C -0.0111(3) 0.3924(3) -0.1681(3) 0.0320(11) Uani 1 1 d . . .
H58A H -0.0317 0.3755 -0.1330 0.038 Uiso 1 1 calc R . .
O9 O 0.9565(4) 0.1336(3) 0.8812(3) 0.070(2) Uani 0.718(7) 1 d PDU A 1
O10 O 0.8456(4) 0.1717(3) 0.7899(3) 0.068(2) Uani 0.718(7) 1 d PDU A 1
C59 C 0.8934(4) 0.1266(3) 0.8278(4) 0.0646(18) Uani 1 1 d DU A 1
H59A H 0.8773 0.0829 0.8123 0.078 Uiso 1 1 calc R A 1
C60 C 0.8676(4) 0.2352(3) 0.8247(4) 0.0785(19) Uani 1 1 d DU A 1
H60A H 0.9270 0.2456 0.8374 0.094 Uiso 1 1 calc R A 1
H60B H 0.8544 0.2388 0.8697 0.094 Uiso 1 1 calc R A 1
C61 C 0.8125(4) 0.2763(4) 0.7637(4) 0.0748(19) Uani 1 1 d DU A 1
H61A H 0.8200 0.3223 0.7789 0.112 Uiso 1 1 calc R A 1
H61B H 0.7545 0.2635 0.7519 0.112 Uiso 1 1 calc R A 1
H61C H 0.8263 0.2703 0.7199 0.112 Uiso 1 1 calc R A 1
O9' O 0.9301(9) 0.1354(9) 0.7908(8) 0.069(5) Uani 0.282(7) 1 d PD A 2
O10' O 0.8633(10) 0.1725(5) 0.8624(8) 0.060(5) Uani 0.282(7) 1 d PD A 2
O11 O 0.6061(9) 0.5469(6) 0.5143(6) 0.123(3) Uani 0.50 1 d PDU B 1
O12 O 0.5867(7) 0.5426(6) 0.6182(6) 0.098(2) Uani 0.50 1 d PDU B 1
C62 C 0.5961(13) 0.5139(9) 0.5604(8) 0.104(3) Uani 0.50 1 d PDU B 1
C63 C 0.5848(13) 0.6115(7) 0.6337(10) 0.098(3) Uani 0.50 1 d PDU B 1
C64 C 0.6445(11) 0.6691(9) 0.6482(10) 0.115(3) Uani 0.50 1 d PDU B 1
O11' O 0.5943(9) 0.4838(7) 0.6059(7) 0.134(3) Uani 0.50 1 d PDU C 2
O12' O 0.6020(8) 0.5494(7) 0.6880(6) 0.122(3) Uani 0.50 1 d PDU C 2
C62' C 0.5700(12) 0.4984(9) 0.6583(10) 0.111(3) Uani 0.50 1 d PDU C 2
C63' C 0.6248(11) 0.6151(8) 0.6861(8) 0.105(3) Uani 0.50 1 d PDU C 2
C64' C 0.5871(14) 0.6236(9) 0.6042(8) 0.109(3) Uani 0.50 1 d PDU C 2

loop_
_atom_site_aniso_label
_atom_site_aniso_U_11
_atom_site_aniso_U_22
_atom_site_aniso_U_33
_atom_site_aniso_U_23
_atom_site_aniso_U_13
_atom_site_aniso_U_12
Ni1 0.0285(3) 0.0202(3) 0.0242(3) 0.0011(2) 0.0065(3) -0.0026(3)
Ni2 0.0378(4) 0.0206(4) 0.0303(3) -0.0029(3) 0.0144(3) -0.0025(3)
Fe1 0.0366(4) 0.0231(4) 0.0282(4) 0.0025(3) 0.0146(3) -0.0003(3)
Fe2 0.0306(4) 0.0232(4) 0.0304(4) -0.0021(3) 0.0119(3) -0.0025(3)
Cl1 0.0451(7) 0.0395(8) 0.0453(7) 0.0139(6) 0.0212(6) 0.0100(6)
Cl2 0.0317(6) 0.0301(7) 0.0433(7) -0.0052(6) 0.0124(5) -0.0054(5)
O1 0.0326(18) 0.029(2) 0.0338(19) -0.0004(16) 0.0043(15) -0.0049(16)
O2 0.0339(18) 0.019(2) 0.0326(18) 0.0030(14) 0.0088(15) -0.0016(14)
O3 0.0353(19) 0.026(2) 0.0257(17) 0.0021(14) 0.0069(15) -0.0039(16)
O4 0.0406(19) 0.030(2) 0.0259(17) 0.0040(15) 0.0122(15) 0.0057(16)
O5 0.058(2) 0.025(2) 0.045(2) -0.0084(17) 0.0165(19) 0.0029(18)
O6 0.0328(19) 0.031(2) 0.0361(19) -0.0036(16) 0.0110(16) -0.0015(16)
O7 0.0366(19) 0.022(2) 0.0351(19) -0.0029(15) 0.0119(16) -0.0045(16)
O8 0.0306(18) 0.031(2) 0.0298(18) -0.0040(15) 0.0121(15) -0.0048(15)
N1 0.033(2) 0.021(2) 0.026(2) -0.0006(17) 0.0071(18) -0.0056(17)
N2 0.028(2) 0.022(2) 0.0233(19) 0.0011(16) 0.0100(17) 0.0009(17)
N3 0.031(2) 0.019(2) 0.025(2) 0.0010(17) 0.0075(17) -0.0015(17)
N4 0.036(2) 0.024(2) 0.030(2) 0.0037(18) 0.0132(18) 0.0013(18)
N5 0.042(2) 0.024(2) 0.031(2) 0.0050(18) 0.0190(19) 0.0038(19)
N6 0.033(2) 0.024(2) 0.029(2) 0.0052(17) 0.0131(18) 0.0019(18)
N7 0.041(2) 0.022(2) 0.035(2) -0.0023(18) 0.018(2) -0.0004(19)
N8 0.037(2) 0.020(2) 0.032(2) -0.0032(18) 0.0182(19) -0.0059(18)
N9 0.037(2) 0.022(2) 0.032(2) -0.0030(18) 0.0147(19) -0.0032(18)
N10 0.027(2) 0.023(2) 0.032(2) -0.0010(17) 0.0113(17) -0.0042(17)
N11 0.037(2) 0.023(2) 0.032(2) 0.0004(18) 0.0139(19) -0.0044(18)
N12 0.033(2) 0.024(2) 0.032(2) -0.0012(17) 0.0141(18) -0.0072(18)
C1 0.031(3) 0.023(3) 0.028(2) -0.002(2) 0.010(2) -0.006(2)
C2 0.026(2) 0.029(3) 0.028(2) -0.001(2) 0.011(2) -0.001(2)
C3 0.028(3) 0.032(3) 0.028(3) -0.001(2) 0.008(2) -0.001(2)
C4 0.035(3) 0.030(3) 0.025(2) 0.005(2) 0.013(2) 0.001(2)
C5 0.031(3) 0.024(3) 0.030(3) 0.006(2) 0.014(2) 0.004(2)
C6 0.031(3) 0.024(3) 0.029(2) -0.001(2) 0.019(2) 0.000(2)
C7 0.032(3) 0.022(3) 0.030(3) -0.001(2) 0.018(2) -0.002(2)
C8 0.033(3) 0.017(3) 0.028(2) 0.000(2) 0.009(2) 0.001(2)
C9 0.033(3) 0.020(3) 0.030(3) 0.003(2) 0.015(2) 0.000(2)
C10 0.025(2) 0.027(3) 0.032(3) 0.005(2) 0.010(2) 0.001(2)
C11 0.031(3) 0.020(3) 0.033(3) 0.005(2) 0.008(2) -0.002(2)
C12 0.037(3) 0.019(3) 0.025(2) -0.0020(19) 0.011(2) -0.001(2)
C13 0.027(2) 0.022(3) 0.027(2) 0.000(2) 0.009(2) 0.000(2)
C14 0.036(3) 0.023(3) 0.029(2) 0.001(2) 0.009(2) -0.003(2)
C15 0.035(3) 0.028(3) 0.036(3) 0.006(2) 0.013(2) 0.001(2)
C16 0.042(3) 0.027(3) 0.025(2) 0.001(2) 0.006(2) -0.005(2)
C17 0.042(3) 0.032(3) 0.027(3) 0.004(2) 0.011(2) 0.003(2)
C18 0.049(3) 0.036(3) 0.033(3) 0.003(2) 0.021(2) 0.007(3)
C19 0.039(3) 0.030(3) 0.030(3) 0.007(2) 0.014(2) 0.005(2)
C20 0.040(3) 0.026(3) 0.034(3) 0.007(2) 0.018(2) 0.002(2)
C21 0.037(3) 0.028(3) 0.035(3) 0.001(2) 0.013(2) 0.001(2)
C22 0.030(3) 0.028(3) 0.042(3) 0.011(2) 0.009(2) -0.002(2)
C23 0.032(3) 0.026(3) 0.036(3) 0.003(2) 0.005(2) -0.003(2)
C24 0.041(3) 0.016(3) 0.046(3) 0.005(2) 0.003(2) -0.003(2)
C25 0.047(3) 0.028(3) 0.040(3) -0.005(3) 0.005(3) -0.001(3)
C26 0.032(3) 0.033(3) 0.032(3) 0.000(2) 0.003(2) -0.005(2)
C27 0.026(2) 0.020(3) 0.036(3) 0.000(2) 0.004(2) -0.007(2)
C28 0.025(2) 0.027(3) 0.029(3) -0.001(2) 0.003(2) -0.001(2)
C29 0.042(3) 0.030(3) 0.031(3) -0.001(2) 0.017(2) 0.002(2)
C30 0.046(3) 0.026(3) 0.038(3) -0.003(2) 0.023(3) 0.001(2)
C31 0.046(3) 0.025(3) 0.034(3) -0.003(2) 0.022(2) -0.005(2)
C32 0.051(3) 0.029(3) 0.039(3) -0.010(2) 0.024(3) -0.004(3)
C33 0.046(3) 0.038(4) 0.035(3) -0.010(3) 0.016(3) -0.014(3)
C34 0.035(3) 0.041(4) 0.035(3) -0.003(2) 0.015(2) -0.004(2)
C35 0.034(3) 0.030(3) 0.032(3) -0.003(2) 0.019(2) -0.007(2)
C36 0.029(3) 0.026(3) 0.035(3) -0.001(2) 0.016(2) -0.001(2)
C37 0.028(3) 0.026(3) 0.036(3) 0.000(2) 0.011(2) 0.001(2)
C38 0.033(3) 0.027(3) 0.030(3) 0.001(2) 0.008(2) 0.000(2)
C39 0.040(3) 0.023(3) 0.037(3) 0.003(2) 0.011(2) -0.003(2)
C40 0.037(3) 0.018(3) 0.035(3) -0.002(2) 0.009(2) 0.001(2)
C41 0.025(2) 0.025(3) 0.032(3) -0.004(2) 0.007(2) 0.001(2)
C42 0.022(2) 0.027(3) 0.033(3) -0.002(2) 0.011(2) -0.001(2)
C43 0.030(3) 0.027(3) 0.036(3) -0.003(2) 0.012(2) -0.002(2)
C44 0.030(3) 0.025(3) 0.035(3) -0.003(2) 0.010(2) -0.003(2)
C45 0.039(3) 0.030(3) 0.027(2) 0.001(2) 0.014(2) 0.004(2)
C46 0.038(3) 0.027(3) 0.033(3) -0.007(2) 0.014(2) 0.000(2)
C47 0.051(3) 0.036(3) 0.034(3) 0.003(2) 0.022(3) -0.007(3)
C48 0.039(3) 0.027(3) 0.031(3) -0.004(2) 0.008(2) 0.001(2)
C49 0.036(3) 0.026(3) 0.034(3) 0.002(2) 0.011(2) 0.001(2)
C50 0.037(3) 0.026(3) 0.042(3) 0.003(2) 0.013(2) -0.002(2)
C51 0.037(3) 0.019(3) 0.036(3) 0.004(2) 0.013(2) 0.000(2)
C52 0.035(3) 0.022(3) 0.035(3) 0.003(2) 0.013(2) -0.007(2)
C53 0.037(3) 0.030(3) 0.043(3) 0.002(2) 0.014(2) -0.004(2)
C54 0.040(3) 0.031(3) 0.046(3) 0.005(2) 0.023(3) 0.002(2)
C55 0.044(3) 0.020(3) 0.040(3) -0.003(2) 0.025(3) -0.007(2)
C56 0.041(3) 0.013(3) 0.041(3) 0.001(2) 0.020(2) -0.004(2)
C57 0.042(3) 0.012(3) 0.038(3) 0.000(2) 0.021(2) -0.003(2)
C58 0.033(3) 0.030(3) 0.038(3) 0.001(2) 0.019(2) 0.002(2)
O9 0.074(4) 0.082(5) 0.043(3) 0.010(3) 0.010(3) 0.034(4)
O10 0.077(4) 0.051(4) 0.064(4) -0.001(3) 0.012(3) 0.017(3)
C59 0.086(4) 0.051(4) 0.044(3) -0.007(3) 0.010(3) 0.026(3)
C60 0.072(4) 0.059(4) 0.124(5) -0.008(4) 0.059(4) -0.007(3)
C61 0.057(4) 0.076(5) 0.108(5) -0.018(4) 0.050(4) -0.018(3)
O9' 0.068(11) 0.089(14) 0.059(10) 0.001(9) 0.034(9) 0.015(9)
O10' 0.096(12) 0.041(10) 0.064(11) 0.008(8) 0.052(9) 0.022(8)
O11 0.205(8) 0.107(8) 0.096(6) 0.008(6) 0.103(6) 0.012(7)
O12 0.127(5) 0.114(6) 0.071(4) 0.000(4) 0.058(4) 0.044(5)
C62 0.160(6) 0.113(7) 0.074(5) 0.015(5) 0.083(5) 0.028(6)
C63 0.119(5) 0.122(6) 0.078(6) 0.005(5) 0.065(5) 0.039(5)
C64 0.122(6) 0.131(7) 0.102(6) 0.006(6) 0.054(6) 0.037(6)
O11' 0.158(6) 0.140(7) 0.108(6) 0.006(5) 0.057(5) 0.030(6)
O12' 0.134(5) 0.139(6) 0.100(5) 0.007(5) 0.053(5) 0.044(5)
C62' 0.138(6) 0.124(7) 0.084(6) -0.005(5) 0.057(5) 0.032(6)
C63' 0.115(6) 0.133(6) 0.089(6) 0.009(6) 0.064(5) 0.043(6)
C64' 0.124(6) 0.125(6) 0.087(6) -0.005(5) 0.050(5) 0.042(6)

loop_
_atom_type_symbol
_atom_type_description
_atom_type_scat_dispersion_real
_atom_type_scat_dispersion_imag
_atom_type_scat_source
C C 0.0033 0.0016 'International Tables Vol C Tables 4.2.6.8 and 6.1.1.4'
H H 0.0000 0.0000 'International Tables Vol C Tables 4.2.6.8 and 6.1.1.4'
N N 0.0061 0.0033 'International Tables Vol C Tables 4.2.6.8 and 6.1.1.4'
O O 0.0106 0.0060 'International Tables Vol C Tables 4.2.6.8 and 6.1.1.4'
Cl Cl 0.1484 0.1585 'International Tables Vol C Tables 4.2.6.8 and 6.1.1.4'
Fe Fe 0.3463 0.8444 'International Tables Vol C Tables 4.2.6.8 and 6.1.1.4'
Ni Ni 0.3393 1.1124 'International Tables Vol C Tables 4.2.6.8 and 6.1.1.4'

loop_
_geom_angle_atom_site_label_1
_geom_angle_atom_site_label_2
_geom_angle_atom_site_label_3
_geom_angle
N2 Ni1 O3 176.34(15)
N2 Ni1 N3 83.73(16)
O3 Ni1 N3 96.92(15)
N2 Ni1 N1 82.71(17)
O3 Ni1 N1 96.62(15)
N3 Ni1 N1 166.43(16)
N8 Ni2 O7 175.38(15)
N8 Ni2 N9 82.99(17)
O7 Ni2 N9 96.11(16)
N8 Ni2 N7 83.87(18)
O7 Ni2 N7 96.91(16)
N9 Ni2 N7 166.83(17)
O4 Fe1 N5 135.88(14)
O4 Fe1 Cl1 122.66(10)
N5 Fe1 Cl1 101.23(11)
O4 Fe1 N6 89.52(13)
N5 Fe1 N6 81.05(14)
Cl1 Fe1 N6 107.11(10)
O4 Fe1 N4 85.81(13)
N5 Fe1 N4 80.11(14)
Cl1 Fe1 N4 102.47(11)
N6 Fe1 N4 147.43(14)
O8 Fe2 N11 139.07(14)
O8 Fe2 Cl2 120.90(10)
N11 Fe2 Cl2 100.02(11)
O8 Fe2 N10 88.34(13)
N11 Fe2 N10 80.79(14)
Cl2 Fe2 N10 103.28(10)
O8 Fe2 N12 90.04(13)
N11 Fe2 N12 80.40(14)
Cl2 Fe2 N12 103.94(10)
N10 Fe2 N12 149.13(13)
C29 O3 Ni1 135.9(3)
C29 O4 Fe1 120.2(3)
C58 O7 Ni2 135.1(3)
C58 O8 Fe2 122.1(3)
C1 N1 C27 120.2(4)
C1 N1 Ni1 116.4(3)
C27 N1 Ni1 123.2(3)
C2 N2 C6 122.6(4)
C2 N2 Ni1 119.4(3)
C6 N2 Ni1 118.0(3)
C7 N3 C8 119.5(4)
C7 N3 Ni1 116.2(3)
C8 N3 Ni1 124.0(3)
C15 N4 C16 108.9(4)
C15 N4 C14 110.1(4)
C16 N4 C14 105.8(4)
C15 N4 Fe1 110.0(3)
C16 N4 Fe1 103.2(3)
C14 N4 Fe1 118.2(3)
C18 N5 C19 109.0(4)
C18 N5 C17 109.8(4)
C19 N5 C17 110.7(4)
C18 N5 Fe1 111.4(3)
C19 N5 Fe1 107.9(3)
C17 N5 Fe1 108.0(3)
C21 N6 C20 108.4(4)
C21 N6 C22 109.6(4)
C20 N6 C22 105.8(3)
C21 N6 Fe1 108.2(3)
C20 N6 Fe1 102.9(3)
C22 N6 Fe1 121.2(3)
C30 N7 C56 119.6(4)
C30 N7 Ni2 115.6(3)
C56 N7 Ni2 124.6(3)
C35 N8 C31 123.1(4)
C35 N8 Ni2 118.9(3)
C31 N8 Ni2 118.0(3)
C36 N9 C37 119.6(4)
C36 N9 Ni2 116.8(3)
C37 N9 Ni2 123.2(3)
C44 N10 C45 108.3(4)
C44 N10 C43 110.1(4)
C45 N10 C43 106.9(3)
C44 N10 Fe2 108.8(3)
C45 N10 Fe2 103.4(3)
C43 N10 Fe2 118.8(3)
C48 N11 C47 110.3(4)
C48 N11 C46 110.8(4)
C47 N11 C46 109.3(4)
C48 N11 Fe2 106.8(3)
C47 N11 Fe2 111.7(3)
C46 N11 Fe2 107.9(3)
C49 N12 C50 109.0(4)
C49 N12 C51 105.2(4)
C50 N12 C51 110.2(4)
C49 N12 Fe2 102.7(3)
C50 N12 Fe2 107.1(3)
C51 N12 Fe2 121.8(3)
O1 C1 N1 129.8(5)
O1 C1 C2 120.4(4)
N1 C1 C2 109.8(4)
N2 C2 C3 119.9(5)
N2 C2 C1 111.4(4)
C3 C2 C1 128.7(4)
C2 C3 C4 119.3(4)
C2 C3 H3A 120.3
C4 C3 H3A 120.3
C5 C4 C3 119.1(4)
C5 C4 H4A 120.4
C3 C4 H4A 120.4
C6 C5 C4 119.2(5)
C6 C5 H5A 120.4
C4 C5 H5A 120.4
N2 C6 C5 119.8(4)
N2 C6 C7 112.5(4)
C5 C6 C7 127.7(4)
O2 C7 N3 129.1(4)
O2 C7 C6 121.4(4)
N3 C7 C6 109.5(4)
C9 C8 C13 118.7(4)
C9 C8 N3 122.0(4)
C13 C8 N3 119.2(4)
C10 C9 C8 120.0(4)
C10 C9 H9A 120.0
C8 C9 H9A 120.0
C9 C10 C11 120.8(4)
C9 C10 H10A 119.6
C11 C10 H10A 119.6
C12 C11 C10 120.3(4)
C12 C11 H11A 119.8
C10 C11 H11A 119.8
C13 C12 C11 118.6(4)
C13 C12 C14 120.7(4)
C11 C12 C14 120.6(4)
C12 C13 C8 121.5(4)
C12 C13 H13A 119.3
C8 C13 H13A 119.3
C12 C14 N4 115.1(4)
C12 C14 H14A 108.5
N4 C14 H14A 108.5
C12 C14 H14B 108.5
N4 C14 H14B 108.5
H14A C14 H14B 107.5
N4 C15 H15A 109.5
N4 C15 H15B 109.5
H15A C15 H15B 109.5
N4 C15 H15C 109.5
H15A C15 H15C 109.5
H15B C15 H15C 109.5
N4 C16 C17 111.7(4)
N4 C16 H16A 109.3
C17 C16 H16A 109.3
N4 C16 H16B 109.3
C17 C16 H16B 109.3
H16A C16 H16B 107.9
N5 C17 C16 110.2(4)
N5 C17 H17A 109.6
C16 C17 H17A 109.6
N5 C17 H17B 109.6
C16 C17 H17B 109.6
H17A C17 H17B 108.1
N5 C18 H18A 109.5
N5 C18 H18B 109.5
H18A C18 H18B 109.5
N5 C18 H18C 109.5
H18A C18 H18C 109.5
H18B C18 H18C 109.5
N5 C19 C20 110.6(4)
N5 C19 H19A 109.5
C20 C19 H19A 109.5
N5 C19 H19B 109.5
C20 C19 H19B 109.5
H19A C19 H19B 108.1
N6 C20 C19 111.9(4)
N6 C20 H20A 109.2
C19 C20 H20A 109.2
N6 C20 H20B 109.2
C19 C20 H20B 109.2
H20A C20 H20B 107.9
N6 C21 H21A 109.5
N6 C21 H21B 109.5
H21A C21 H21B 109.5
N6 C21 H21C 109.5
H21A C21 H21C 109.5
H21B C21 H21C 109.5
N6 C22 C23 115.2(4)
N6 C22 H22A 108.5
C23 C22 H22A 108.5
N6 C22 H22B 108.5
C23 C22 H22B 108.5
H22A C22 H22B 107.5
C28 C23 C24 118.5(5)
C28 C23 C22 119.6(5)
C24 C23 C22 121.9(5)
C25 C24 C23 121.2(5)
C25 C24 H24A 119.4
C23 C24 H24A 119.4
C24 C25 C26 120.0(5)
C24 C25 H25A 120.0
C26 C25 H25A 120.0
C27 C26 C25 119.7(5)
C27 C26 H26A 120.1
C25 C26 H26A 120.1
C28 C27 C26 119.5(5)
C28 C27 N1 118.5(4)
C26 C27 N1 121.9(4)
C23 C28 C27 121.0(5)
C23 C28 H28A 119.5
C27 C28 H28A 119.5
O3 C29 O4 125.2(4)
O3 C29 H29A 117.4
O4 C29 H29A 117.4
O5 C30 N7 129.0(5)
O5 C30 C31 121.4(5)
N7 C30 C31 109.6(4)
N8 C31 C32 119.4(5)
N8 C31 C30 112.8(4)
C32 C31 C30 127.8(5)
C31 C32 C33 118.5(5)
C31 C32 H32A 120.7
C33 C32 H32A 120.7
C32 C33 C34 120.7(5)
C32 C33 H33A 119.7
C34 C33 H33A 119.7
C35 C34 C33 118.1(5)
C35 C34 H34A 121.0
C33 C34 H34A 121.0
N8 C35 C34 120.3(5)
N8 C35 C36 112.0(4)
C34 C35 C36 127.7(5)
O6 C36 N9 129.2(5)
O6 C36 C35 121.7(4)
N9 C36 C35 109.1(4)
C38 C37 C42 119.9(5)
C38 C37 N9 121.5(4)
C42 C37 N9 118.5(4)
C37 C38 C39 119.9(5)
C37 C38 H38A 120.0
C39 C38 H38A 120.0
C40 C39 C38 120.3(5)
C40 C39 H39A 119.8
C38 C39 H39A 119.8
C39 C40 C41 120.1(5)
C39 C40 H40A 120.0
C41 C40 H40A 120.0
C42 C41 C40 119.0(4)
C42 C41 C43 119.9(4)
C40 C41 C43 121.1(4)
C41 C42 C37 120.7(5)
C41 C42 H42A 119.6
C37 C42 H42A 119.6
N10 C43 C41 114.9(4)
N10 C43 H43A 108.5
C41 C43 H43A 108.5
N10 C43 H43B 108.5
C41 C43 H43B 108.5
H43A C43 H43B 107.5
N10 C44 H44A 109.5
N10 C44 H44B 109.5
H44A C44 H44B 109.5
N10 C44 H44C 109.5
H44A C44 H44C 109.5
H44B C44 H44C 109.5
N10 C45 C46 111.7(4)
N10 C45 H45A 109.3
C46 C45 H45A 109.3
N10 C45 H45B 109.3
C46 C45 H45B 109.3
H45A C45 H45B 107.9
N11 C46 C45 109.9(4)
N11 C46 H46A 109.7
C45 C46 H46A 109.7
N11 C46 H46B 109.7
C45 C46 H46B 109.7
H46A C46 H46B 108.2
N11 C47 H47A 109.5
N11 C47 H47B 109.5
H47A C47 H47B 109.5
N11 C47 H47C 109.5
H47A C47 H47C 109.5
H47B C47 H47C 109.5
N11 C48 C49 110.1(4)
N11 C48 H48A 109.6
C49 C48 H48A 109.6
N11 C48 H48B 109.6
C49 C48 H48B 109.6
H48A C48 H48B 108.2
N12 C49 C48 112.8(4)
N12 C49 H49A 109.0
C48 C49 H49A 109.0
N12 C49 H49B 109.0
C48 C49 H49B 109.0
H49A C49 H49B 107.8
N12 C50 H50A 109.5
N12 C50 H50B 109.5
H50A C50 H50B 109.5
N12 C50 H50C 109.5
H50A C50 H50C 109.5
H50B C50 H50C 109.5
N12 C51 C52 116.7(4)
N12 C51 H51A 108.1
C52 C51 H51A 108.1
N12 C51 H51B 108.1
C52 C51 H51B 108.1
H51A C51 H51B 107.3
C57 C52 C53 119.1(4)
C57 C52 C51 120.2(4)
C53 C52 C51 120.7(4)
C54 C53 C52 119.8(5)
C54 C53 H53A 120.1
C52 C53 H53A 120.1
C55 C54 C53 120.9(5)
C55 C54 H54A 119.6
C53 C54 H54A 119.6
C54 C55 C56 119.9(4)
C54 C55 H55A 120.0
C56 C55 H55A 120.0
C55 C56 C57 118.8(5)
C55 C56 N7 122.3(4)
C57 C56 N7 118.8(4)
C52 C57 C56 121.3(4)
C52 C57 H57A 119.3
C56 C57 H57A 119.3
O7 C58 O8 124.2(5)
O7 C58 H58A 117.9
O8 C58 H58A 117.9
C59 O10 C60 112.3(6)
O9 C59 O10 126.7(7)
O9 C59 H59A 116.6
O10 C59 H59A 116.6
O10 C60 C61 99.1(6)
O10 C60 H60A 112.0
C61 C60 H60A 112.0
O10 C60 H60B 112.0
C61 C60 H60B 112.0
H60A C60 H60B 109.6
C60 C61 H61A 109.5
C60 C61 H61B 109.5
H61A C61 H61B 109.5
C60 C61 H61C 109.5
H61A C61 H61C 109.5
H61B C61 H61C 109.5
C62 O12 C63 128.7(13)
O11 C62 O12 119.3(16)
O12 C63 C64 136.4(16)
C62' O12' C63' 152.5(14)
C62' O12' C64' 109.7(13)
C63' O12' C64' 42.8(6)
O12' C62' O11' 110.5(15)
O12' C63' C64' 97.3(11)
C63' C64' O12' 39.9(6)

loop_
_geom_bond_atom_site_label_1
_geom_bond_atom_site_label_2
_geom_bond_distance
Ni1 N2 1.793(4)
Ni1 O3 1.842(3)
Ni1 N3 1.876(4)
Ni1 N1 1.888(4)
Ni2 N8 1.791(4)
Ni2 O7 1.837(3)
Ni2 N9 1.872(4)
Ni2 N7 1.881(4)
Fe1 O4 2.032(3)
Fe1 N5 2.156(4)
Fe1 Cl1 2.2521(15)
Fe1 N6 2.297(4)
Fe1 N4 2.348(4)
Fe2 O8 2.024(3)
Fe2 N11 2.164(4)
Fe2 Cl2 2.2602(13)
Fe2 N10 2.286(4)
Fe2 N12 2.357(4)
O1 C1 1.221(5)
O2 C7 1.207(5)
O3 C29 1.216(6)
O4 C29 1.236(5)
O5 C30 1.216(6)
O6 C36 1.212(5)
O7 C58 1.223(6)
O8 C58 1.240(5)
N1 C1 1.330(6)
N1 C27 1.409(6)
N2 C2 1.320(6)
N2 C6 1.330(6)
N3 C7 1.348(6)
N3 C8 1.413(6)
N4 C15 1.466(6)
N4 C16 1.471(6)
N4 C14 1.490(6)
N5 C18 1.464(6)
N5 C19 1.463(6)
N5 C17 1.473(6)
N6 C21 1.465(6)
N6 C20 1.475(6)
N6 C22 1.486(6)
N7 C30 1.352(6)
N7 C56 1.404(6)
N8 C35 1.319(6)
N8 C31 1.325(6)
N9 C36 1.341(6)
N9 C37 1.420(6)
N10 C44 1.458(6)
N10 C45 1.472(5)
N10 C43 1.492(6)
N11 C48 1.464(6)
N11 C47 1.475(6)
N11 C46 1.476(6)
N12 C49 1.464(6)
N12 C50 1.466(6)
N12 C51 1.485(6)
C1 C2 1.497(7)
C2 C3 1.362(6)
C3 C4 1.382(7)
C3 H3A 0.9500
C4 C5 1.379(6)
C4 H4A 0.9500
C5 C6 1.362(6)
C5 H5A 0.9500
C6 C7 1.489(6)
C8 C9 1.380(6)
C8 C13 1.388(6)
C9 C10 1.359(6)
C9 H9A 0.9500
C10 C11 1.378(6)
C10 H10A 0.9500
C11 C12 1.374(6)
C11 H11A 0.9500
C12 C13 1.369(6)
C12 C14 1.488(6)
C13 H13A 0.9500
C14 H14A 0.9900
C14 H14B 0.9900
C15 H15A 0.9800
C15 H15B 0.9800
C15 H15C 0.9800
C16 C17 1.499(7)
C16 H16A 0.9900
C16 H16B 0.9900
C17 H17A 0.9900
C17 H17B 0.9900
C18 H18A 0.9800
C18 H18B 0.9800
C18 H18C 0.9800
C19 C20 1.492(7)
C19 H19A 0.9900
C19 H19B 0.9900
C20 H20A 0.9900
C20 H20B 0.9900
C21 H21A 0.9800
C21 H21B 0.9800
C21 H21C 0.9800
C22 C23 1.492(7)
C22 H22A 0.9900
C22 H22B 0.9900
C23 C28 1.370(7)
C23 C24 1.378(7)
C24 C25 1.359(7)
C24 H24A 0.9500
C25 C26 1.374(7)
C25 H25A 0.9500
C26 C27 1.378(7)
C26 H26A 0.9500
C27 C28 1.376(6)
C28 H28A 0.9500
C29 H29A 0.9500
C30 C31 1.486(7)
C31 C32 1.367(7)
C32 C33 1.370(7)
C32 H32A 0.9500
C33 C34 1.380(7)
C33 H33A 0.9500
C34 C35 1.357(7)
C34 H34A 0.9500
C35 C36 1.492(7)
C37 C38 1.362(7)
C37 C42 1.380(6)
C38 C39 1.372(7)
C38 H38A 0.9500
C39 C40 1.372(6)
C39 H39A 0.9500
C40 C41 1.381(7)
C40 H40A 0.9500
C41 C42 1.369(6)
C41 C43 1.497(6)
C42 H42A 0.9500
C43 H43A 0.9900
C43 H43B 0.9900
C44 H44A 0.9800
C44 H44B 0.9800
C44 H44C 0.9800
C45 C46 1.489(6)
C45 H45A 0.9900
C45 H45B 0.9900
C46 H46A 0.9900
C46 H46B 0.9900
C47 H47A 0.9800
C47 H47B 0.9800
C47 H47C 0.9800
C48 C49 1.506(7)
C48 H48A 0.9900
C48 H48B 0.9900
C49 H49A 0.9900
C49 H49B 0.9900
C50 H50A 0.9800
C50 H50B 0.9800
C50 H50C 0.9800
C51 C52 1.487(6)
C51 H51A 0.9900
C51 H51B 0.9900
C52 C57 1.371(6)
C52 C53 1.382(7)
C53 C54 1.379(7)
C53 H53A 0.9500
C54 C55 1.371(7)
C54 H54A 0.9500
C55 C56 1.381(6)
C55 H55A 0.9500
C56 C57 1.389(6)
C57 H57A 0.9500
C58 H58A 0.9500
O9 C59 1.199(7)
O10 C59 1.272(8)
O10 C60 1.447(7)
C59 H59A 0.9500
C60 C61 1.473(7)
C60 H60A 0.9900
C60 H60B 0.9900
C61 H61A 0.9800
C61 H61B 0.9800
C61 H61C 0.9800
O11 C62 1.189(14)
O12 C62 1.334(14)
O12 C63 1.443(10)
C63 C64 1.523(10)
O11' C62' 1.280(15)
O12' C62' 1.219(13)
O12' C63' 1.405(9)
O12' C64' 2.171(16)
C63' C64' 1.486(10)

loop_
_geom_torsion_atom_site_label_1
_geom_torsion_atom_site_label_2
_geom_torsion_atom_site_label_3
_geom_torsion_atom_site_label_4
_geom_torsion
N2 Ni1 O3 C29 -173(2)
N3 Ni1 O3 C29 87.1(5)
N1 Ni1 O3 C29 -93.8(5)
N5 Fe1 O4 C29 177.0(3)
Cl1 Fe1 O4 C29 3.7(4)
N6 Fe1 O4 C29 -106.5(4)
N4 Fe1 O4 C29 105.8(4)
N8 Ni2 O7 C58 155(2)
N9 Ni2 O7 C58 76.4(5)
N7 Ni2 O7 C58 -105.6(5)
N11 Fe2 O8 C58 -177.0(3)
Cl2 Fe2 O8 C58 4.6(4)
N10 Fe2 O8 C58 109.1(4)
N12 Fe2 O8 C58 -101.7(4)
N2 Ni1 N1 C1 -3.8(3)
O3 Ni1 N1 C1 179.8(3)
N3 Ni1 N1 C1 -4.1(9)
N2 Ni1 N1 C27 -178.9(4)
O3 Ni1 N1 C27 4.8(4)
N3 Ni1 N1 C27 -179.1(6)
O3 Ni1 N2 C2 81(3)
N3 Ni1 N2 C2 -179.0(3)
N1 Ni1 N2 C2 1.1(3)
O3 Ni1 N2 C6 -97(3)
N3 Ni1 N2 C6 3.1(3)
N1 Ni1 N2 C6 -176.9(3)
N2 Ni1 N3 C7 -1.0(3)
O3 Ni1 N3 C7 175.4(3)
N1 Ni1 N3 C7 -0.8(9)
N2 Ni1 N3 C8 172.0(4)
O3 Ni1 N3 C8 -11.6(4)
N1 Ni1 N3 C8 172.3(6)
O4 Fe1 N4 C15 32.8(3)
N5 Fe1 N4 C15 -105.2(3)
Cl1 Fe1 N4 C15 155.3(3)
N6 Fe1 N4 C15 -49.7(4)
O4 Fe1 N4 C16 148.9(3)
N5 Fe1 N4 C16 10.9(3)
Cl1 Fe1 N4 C16 -88.6(3)
N6 Fe1 N4 C16 66.4(4)
O4 Fe1 N4 C14 -94.8(3)
N5 Fe1 N4 C14 127.1(3)
Cl1 Fe1 N4 C14 27.7(3)
N6 Fe1 N4 C14 -177.3(3)
O4 Fe1 N5 C18 -175.6(3)
Cl1 Fe1 N5 C18 -1.3(3)
N6 Fe1 N5 C18 104.5(3)
N4 Fe1 N5 C18 -102.2(3)
O4 Fe1 N5 C19 64.8(4)
Cl1 Fe1 N5 C19 -121.0(3)
N6 Fe1 N5 C19 -15.1(3)
N4 Fe1 N5 C19 138.2(3)
O4 Fe1 N5 C17 -54.9(4)
Cl1 Fe1 N5 C17 119.3(3)
N6 Fe1 N5 C17 -134.9(3)
N4 Fe1 N5 C17 18.4(3)
O4 Fe1 N6 C21 -35.7(3)
N5 Fe1 N6 C21 101.0(3)
Cl1 Fe1 N6 C21 -159.9(3)
N4 Fe1 N6 C21 45.7(4)
O4 Fe1 N6 C20 -150.3(3)
N5 Fe1 N6 C20 -13.6(3)
Cl1 Fe1 N6 C20 85.5(3)
N4 Fe1 N6 C20 -68.9(4)
O4 Fe1 N6 C22 92.0(3)
N5 Fe1 N6 C22 -131.3(3)
Cl1 Fe1 N6 C22 -32.2(3)
N4 Fe1 N6 C22 173.4(3)
N8 Ni2 N7 C30 -1.9(3)
O7 Ni2 N7 C30 -177.3(3)
N9 Ni2 N7 C30 -6.1(9)
N8 Ni2 N7 C56 -177.0(4)
O7 Ni2 N7 C56 7.6(4)
N9 Ni2 N7 C56 178.8(6)
O7 Ni2 N8 C35 -78(2)
N9 Ni2 N8 C35 1.3(3)
N7 Ni2 N8 C35 -177.8(3)
O7 Ni2 N8 C31 99(2)
N9 Ni2 N8 C31 178.5(4)
N7 Ni2 N8 C31 -0.5(3)
N8 Ni2 N9 C36 2.5(3)
O7 Ni2 N9 C36 177.9(3)
N7 Ni2 N9 C36 6.7(9)
N8 Ni2 N9 C37 175.3(4)
O7 Ni2 N9 C37 -9.2(4)
N7 Ni2 N9 C37 179.6(6)
O8 Fe2 N10 C44 40.0(3)
N11 Fe2 N10 C44 -100.4(3)
Cl2 Fe2 N10 C44 161.4(3)
N12 Fe2 N10 C44 -47.3(4)
O8 Fe2 N10 C45 154.9(3)
N11 Fe2 N10 C45 14.5(3)
Cl2 Fe2 N10 C45 -83.7(3)
N12 Fe2 N10 C45 67.6(4)
O8 Fe2 N10 C43 -86.9(3)
N11 Fe2 N10 C43 132.7(3)
Cl2 Fe2 N10 C43 34.5(3)
N12 Fe2 N10 C43 -174.2(3)
O8 Fe2 N11 C48 57.1(4)
Cl2 Fe2 N11 C48 -124.3(3)
N10 Fe2 N11 C48 133.7(3)
N12 Fe2 N11 C48 -21.7(3)
O8 Fe2 N11 C47 177.8(3)
Cl2 Fe2 N11 C47 -3.6(3)
N10 Fe2 N11 C47 -105.6(3)
N12 Fe2 N11 C47 99.0(3)
O8 Fe2 N11 C46 -62.1(4)
Cl2 Fe2 N11 C46 116.5(3)
N10 Fe2 N11 C46 14.5(3)
N12 Fe2 N11 C46 -140.9(3)
O8 Fe2 N12 C49 -147.6(3)
N11 Fe2 N12 C49 -7.6(3)
Cl2 Fe2 N12 C49 90.4(3)
N10 Fe2 N12 C49 -60.8(4)
O8 Fe2 N12 C50 -32.8(3)
N11 Fe2 N12 C50 107.2(3)
Cl2 Fe2 N12 C50 -154.8(3)
N10 Fe2 N12 C50 54.0(4)
O8 Fe2 N12 C51 95.2(3)
N11 Fe2 N12 C51 -124.8(3)
Cl2 Fe2 N12 C51 -26.7(3)
N10 Fe2 N12 C51 -178.0(3)
C27 N1 C1 O1 -0.6(8)
Ni1 N1 C1 O1 -175.8(4)
C27 N1 C1 C2 -179.5(4)
Ni1 N1 C1 C2 5.3(5)
C6 N2 C2 C3 -0.1(6)
Ni1 N2 C2 C3 -177.9(3)
C6 N2 C2 C1 179.3(4)
Ni1 N2 C2 C1 1.5(5)
O1 C1 C2 N2 176.7(4)
N1 C1 C2 N2 -4.3(5)
O1 C1 C2 C3 -4.0(7)
N1 C1 C2 C3 175.0(4)
N2 C2 C3 C4 0.7(7)
C1 C2 C3 C4 -178.6(4)
C2 C3 C4 C5 -0.2(7)
C3 C4 C5 C6 -0.8(6)
C2 N2 C6 C5 -1.0(6)
Ni1 N2 C6 C5 176.9(3)
C2 N2 C6 C7 177.8(4)
Ni1 N2 C6 C7 -4.3(5)
C4 C5 C6 N2 1.4(6)
C4 C5 C6 C7 -177.2(4)
C8 N3 C7 O2 7.7(7)
Ni1 N3 C7 O2 -178.9(4)
C8 N3 C7 C6 -174.3(4)
Ni1 N3 C7 C6 -0.9(4)
N2 C6 C7 O2 -178.6(4)
C5 C6 C7 O2 0.1(7)
N2 C6 C7 N3 3.2(5)
C5 C6 C7 N3 -178.1(4)
C7 N3 C8 C9 53.5(6)
Ni1 N3 C8 C9 -119.3(4)
C7 N3 C8 C13 -131.0(5)
Ni1 N3 C8 C13 56.1(5)
C13 C8 C9 C10 -2.5(7)
N3 C8 C9 C10 173.0(4)
C8 C9 C10 C11 0.6(7)
C9 C10 C11 C12 -0.2(7)
C10 C11 C12 C13 1.6(7)
C10 C11 C12 C14 178.9(4)
C11 C12 C13 C8 -3.5(7)
C14 C12 C13 C8 179.2(4)
C9 C8 C13 C12 4.0(7)
N3 C8 C13 C12 -171.6(4)
C13 C12 C14 N4 -85.9(6)
C11 C12 C14 N4 96.8(5)
C15 N4 C14 C12 -55.2(5)
C16 N4 C14 C12 -172.7(4)
Fe1 N4 C14 C12 72.4(4)
C15 N4 C16 C17 77.9(5)
C14 N4 C16 C17 -163.9(4)
Fe1 N4 C16 C17 -39.0(4)
C18 N5 C17 C16 75.4(5)
C19 N5 C17 C16 -164.1(4)
Fe1 N5 C17 C16 -46.2(4)
N4 C16 C17 N5 60.4(5)
C18 N5 C19 C20 -78.4(5)
C17 N5 C19 C20 160.7(4)
Fe1 N5 C19 C20 42.7(4)
C21 N6 C20 C19 -73.4(5)
C22 N6 C20 C19 169.2(4)
Fe1 N6 C20 C19 41.0(4)
N5 C19 C20 N6 -59.6(5)
C21 N6 C22 C23 53.8(5)
C20 N6 C22 C23 170.4(4)
Fe1 N6 C22 C23 -73.3(5)
N6 C22 C23 C28 86.8(6)
N6 C22 C23 C24 -94.1(6)
C28 C23 C24 C25 -3.2(7)
C22 C23 C24 C25 177.8(5)
C23 C24 C25 C26 0.2(8)
C24 C25 C26 C27 1.8(8)
C25 C26 C27 C28 -0.8(7)
C25 C26 C27 N1 -176.5(4)
C1 N1 C27 C28 132.4(5)
Ni1 N1 C27 C28 -52.8(5)
C1 N1 C27 C26 -51.9(6)
Ni1 N1 C27 C26 122.9(4)
C24 C23 C28 C27 4.1(7)
C22 C23 C28 C27 -176.8(4)
C26 C27 C28 C23 -2.2(7)
N1 C27 C28 C23 173.6(4)
Ni1 O3 C29 O4 179.3(3)
Fe1 O4 C29 O3 7.0(7)
C56 N7 C30 O5 -3.4(8)
Ni2 N7 C30 O5 -178.8(4)
C56 N7 C30 C31 178.9(4)
Ni2 N7 C30 C31 3.5(5)
C35 N8 C31 C32 1.1(7)
Ni2 N8 C31 C32 -176.1(3)
C35 N8 C31 C30 179.7(4)
Ni2 N8 C31 C30 2.6(5)
O5 C30 C31 N8 178.3(4)
N7 C30 C31 N8 -3.8(6)
O5 C30 C31 C32 -3.2(8)
N7 C30 C31 C32 174.6(5)
N8 C31 C32 C33 -0.6(7)
C30 C31 C32 C33 -179.0(5)
C31 C32 C33 C34 -0.3(7)
C32 C33 C34 C35 0.6(7)
C31 N8 C35 C34 -0.7(7)
Ni2 N8 C35 C34 176.4(3)
C31 N8 C35 C36 178.7(4)
Ni2 N8 C35 C36 -4.2(5)
C33 C34 C35 N8 -0.1(7)
C33 C34 C35 C36 -179.4(4)
C37 N9 C36 O6 3.0(7)
Ni2 N9 C36 O6 176.1(4)
C37 N9 C36 C35 -178.1(4)
Ni2 N9 C36 C35 -5.0(5)
N8 C35 C36 O6 -175.2(4)
C34 C35 C36 O6 4.1(7)
N8 C35 C36 N9 5.7(5)
C34 C35 C36 N9 -175.0(4)
C36 N9 C37 C38 58.7(6)
Ni2 N9 C37 C38 -113.9(4)
C36 N9 C37 C42 -125.9(5)
Ni2 N9 C37 C42 61.5(5)
C42 C37 C38 C39 0.2(7)
N9 C37 C38 C39 175.6(4)
C37 C38 C39 C40 -2.0(7)
C38 C39 C40 C41 1.1(7)
C39 C40 C41 C42 1.5(7)
C39 C40 C41 C43 -177.8(4)
C40 C41 C42 C37 -3.3(7)
C43 C41 C42 C37 176.0(4)
C38 C37 C42 C41 2.5(7)
N9 C37 C42 C41 -173.0(4)
C44 N10 C43 C41 -57.4(5)
C45 N10 C43 C41 -174.8(4)
Fe2 N10 C43 C41 68.9(5)
C42 C41 C43 N10 -90.7(5)
C40 C41 C43 N10 88.6(5)
C44 N10 C45 C46 72.8(5)
C43 N10 C45 C46 -168.7(4)
Fe2 N10 C45 C46 -42.5(4)
C48 N11 C46 C45 -158.9(4)
C47 N11 C46 C45 79.3(5)
Fe2 N11 C46 C45 -42.3(4)
N10 C45 C46 N11 60.1(5)
C47 N11 C48 C49 -72.7(5)
C46 N11 C48 C49 166.1(4)
Fe2 N11 C48 C49 48.8(4)
C50 N12 C49 C48 -77.1(5)
C51 N12 C49 C48 164.8(4)
Fe2 N12 C49 C48 36.3(4)
N11 C48 C49 N12 -60.9(5)
C49 N12 C51 C52 170.4(4)
C50 N12 C51 C52 53.0(5)
Fe2 N12 C51 C52 -73.7(5)
N12 C51 C52 C57 81.0(6)
N12 C51 C52 C53 -101.2(5)
C57 C52 C53 C54 -0.1(7)
C51 C52 C53 C54 -177.9(4)
C52 C53 C54 C55 -1.9(8)
C53 C54 C55 C56 1.0(8)
C54 C55 C56 C57 1.9(7)
C54 C55 C56 N7 -175.0(4)
C30 N7 C56 C55 -47.6(6)
Ni2 N7 C56 C55 127.3(4)
C30 N7 C56 C57 135.6(5)
Ni2 N7 C56 C57 -49.5(6)
C53 C52 C57 C56 3.0(7)
C51 C52 C57 C56 -179.2(4)
C55 C56 C57 C52 -3.9(7)
N7 C56 C57 C52 173.0(4)
Ni2 O7 C58 O8 -174.7(3)
Fe2 O8 C58 O7 6.0(7)
C60 O10 C59 O9 -9.6(12)
C59 O10 C60 C61 171.1(7)
C63 O12 C62 O11 2(3)
C62 O12 C63 C64 -62(3)
C63' O12' C62' O11' 48(4)
C64' O12' C62' O11' 49(2)
C62' O12' C63' C64' 2(4)
C62' O12' C64' C63' -178.9(19)
